data_7150228
loop_
_publ_author_name
'Ilioudis, Christos A.'
'Steed, Jonathan W.'

_publ_section_title
;
 Polyaza metacyclophanes as ditopic anion receptors.
;
_journal_issue 16
_journal_name_full 'Organic &amp; biomolecular chemistry'
_journal_page_first 2935
_journal_page_last 2945
_journal_paper_doi 10.1039/b506828b
_journal_volume 3
_journal_year 2005
_chemical_formula_sum 'C14 H30 F5 N3 O'
_chemical_formula_weight 351.41
_chemical_name_systematic
;
?
;
_space_group_IT_number 14
_symmetry_cell_setting monoclinic
_symmetry_space_group_name_Hall '-P 2ybc'
_symmetry_space_group_name_H-M 'P 1 21/c 1'
_atom_sites_solution_hydrogens geom
_atom_sites_solution_primary direct
_atom_sites_solution_secondary difmap
_audit_creation_method SHELXL-97
_cell_angle_alpha 90.00
_cell_angle_beta 91.581(2)
_cell_angle_gamma 90.00
_cell_formula_units_Z 4
_cell_length_a 5.4382(3)
_cell_length_b 16.5549(9)
_cell_length_c 19.6525(13)
_cell_measurement_temperature 120(2)
_cell_volume 1768.62(18)
_computing_cell_refinement Denzo-SMN
_computing_data_collection 'Nonius Collect'
_computing_data_reduction Denzo-SMN
_computing_molecular_graphics 'XSeed interface to POVRay'
_computing_publication_material 'CIFTAB (Sheldrick, 1997)'
_computing_structure_refinement 'SHELXL-97 (Sheldrick, 1997)'
_computing_structure_solution 'SHELXS-97 (Sheldrick, 1990)'
_diffrn_ambient_temperature 120(2)
_diffrn_measured_fraction_theta_full 0.896
_diffrn_measured_fraction_theta_max 0.896
_diffrn_measurement_device_type KappaCCD
_diffrn_measurement_method '2o phi frames'
_diffrn_radiation_monochromator graphite
_diffrn_radiation_source 'fine-focus sealed tube'
_diffrn_radiation_type MoK\a
_diffrn_radiation_wavelength 0.71073
_diffrn_reflns_av_R_equivalents 0.2443
_diffrn_reflns_av_sigmaI/netI 0.3965
_diffrn_reflns_limit_h_max 6
_diffrn_reflns_limit_h_min -6
_diffrn_reflns_limit_k_max 21
_diffrn_reflns_limit_k_min -21
_diffrn_reflns_limit_l_max 22
_diffrn_reflns_limit_l_min -25
_diffrn_reflns_number 9562
_diffrn_reflns_theta_full 27.49
_diffrn_reflns_theta_max 27.49
_diffrn_reflns_theta_min 2.67
_diffrn_standards_decay_% 0
_diffrn_standards_number 0
_exptl_absorpt_coefficient_mu 0.120
_exptl_absorpt_correction_T_max 0.9765
_exptl_absorpt_correction_T_min 0.9537
_exptl_absorpt_correction_type scalepack
_exptl_crystal_colour colourless
_exptl_crystal_density_diffrn 1.320
_exptl_crystal_density_method 'not measured'
_exptl_crystal_description block
_exptl_crystal_F_000 752
_exptl_crystal_size_max 0.40
_exptl_crystal_size_mid 0.30
_exptl_crystal_size_min 0.20
_refine_diff_density_max 0.423
_refine_diff_density_min -0.387
_refine_diff_density_rms 0.116
_refine_ls_extinction_coef 0.012(3)
_refine_ls_extinction_expression Fc^*^=kFc[1+0.001xFc^2^\l^3^/sin(2\q)]^-1/4^
_refine_ls_extinction_method SHELXL
_refine_ls_goodness_of_fit_ref 0.886
_refine_ls_hydrogen_treatment mixed
_refine_ls_matrix_type full
_refine_ls_number_parameters 218
_refine_ls_number_reflns 3628
_refine_ls_number_restraints 0
_refine_ls_restrained_S_all 0.886
_refine_ls_R_factor_all 0.2775
_refine_ls_R_factor_gt 0.0713
_refine_ls_shift/su_max 0.000
_refine_ls_shift/su_mean 0.000
_refine_ls_structure_factor_coef Fsqd
_refine_ls_weighting_details 'calc w=1/[\s^2^(Fo^2^)+(0.0254P)^2^+0.0000P] where P=(Fo^2^+2Fc^2^)/3'
_refine_ls_weighting_scheme calc
_refine_ls_wR_factor_gt 0.1104
_refine_ls_wR_factor_ref 0.1605
_reflns_number_gt 1178
_reflns_number_total 3628
_reflns_threshold_expression >2sigma(I)
_cod_data_source_file b506828b.txt
_cod_data_source_block L2-HF-2H[HF2]-H2O.CIF
_cod_original_sg_symbol_H-M P21/c
_cod_database_code 7150228

loop_
_symmetry_equiv_pos_as_xyz
'x, y, z'
'-x, y+1/2, -z+1/2'
'-x, -y, -z'
'x, -y-1/2, z-1/2'

loop_
_atom_site_label
_atom_site_type_symbol
_atom_site_fract_x
_atom_site_fract_y
_atom_site_fract_z
_atom_site_U_iso_or_equiv
_atom_site_adp_type
_atom_site_occupancy
_atom_site_symmetry_multiplicity
_atom_site_calc_flag
_atom_site_refinement_flags
_atom_site_disorder_assembly
_atom_site_disorder_group
F1 F 0.0949(4) 0.70965(13) 0.09336(12) 0.0395(8) Uani 1 1 d . . .
O1 O -0.2033(7) 0.98340(18) 0.29738(17) 0.0429(10) Uani 1 1 d . . .
N1 N 0.7877(6) 0.6753(2) -0.00804(18) 0.0371(11) Uani 1 1 d . . .
H1A H 0.8742 0.6904 0.0308 0.045 Uiso 1 1 calc R . .
H1B H 0.8804 0.6377 -0.0303 0.045 Uiso 1 1 calc R . .
C1 C 0.6867(8) 0.8409(2) 0.0465(2) 0.0341(12) Uani 1 1 d . . .
H1 H 0.8320 0.8195 0.0675 0.041 Uiso 1 1 calc R . .
H1F H 0.0920 1.0794 0.1772 0.095(19) Uiso 1 1 d R . .
F2 F 0.0343(5) 1.14791(15) 0.16744(14) 0.0608(9) Uani 1 1 d . . .
N2 N 0.4096(6) 0.6333(2) 0.16910(17) 0.0345(11) Uani 1 1 d . . .
H2A H 0.3074 0.5901 0.1766 0.041 Uiso 1 1 calc R . .
H2B H 0.3295 0.6676 0.1391 0.041 Uiso 1 1 calc R . .
C2 C 0.5495(9) 0.8998(3) 0.0807(2) 0.0343(13) Uani 1 1 d . . .
F3 F 0.1213(5) 1.01689(14) 0.20355(13) 0.0501(9) Uani 1 1 d . . .
N3 N 0.4615(7) 0.9064(2) 0.20476(18) 0.0382(11) Uani 1 1 d . . .
H3A H 0.3297 0.9411 0.2005 0.046 Uiso 1 1 calc R . .
H3B H 0.5376 0.9165 0.2463 0.046 Uiso 1 1 calc R . .
C3 C 0.3403(9) 0.9313(3) 0.0486(3) 0.0388(13) Uani 1 1 d . . .
H3 H 0.2478 0.9717 0.0709 0.047 Uiso 1 1 calc R . .
F4 F 0.0106(5) 0.92186(15) 0.40578(14) 0.0481(8) Uani 1 1 d . . .
C4 C 0.2647(9) 0.9048(3) -0.0151(3) 0.0407(13) Uani 1 1 d . . .
H4 H 0.1203 0.9265 -0.0363 0.049 Uiso 1 1 calc R . .
H2F H 0.149(16) 0.895(4) 0.378(4) 0.16(3) Uiso 1 1 d . . .
F5 F 0.3590(6) 0.88099(18) 0.34929(14) 0.0642(9) Uani 1 1 d . . .
C5 C 0.4009(9) 0.8460(3) -0.0483(2) 0.0378(13) Uani 1 1 d . . .
H5 H 0.3489 0.8278 -0.0922 0.045 Uiso 1 1 calc R . .
C6 C 0.6115(9) 0.8139(2) -0.0175(2) 0.0294(12) Uani 1 1 d . . .
C7 C 0.7530(9) 0.7476(2) -0.0527(2) 0.0396(13) Uani 1 1 d . . .
H7A H 0.6627 0.7316 -0.0950 0.047 Uiso 1 1 calc R . .
H7B H 0.9159 0.7686 -0.0655 0.047 Uiso 1 1 calc R . .
C8 C 0.5496(8) 0.6370(3) 0.0117(2) 0.0373(13) Uani 1 1 d . . .
H8A H 0.4683 0.6130 -0.0292 0.045 Uiso 1 1 calc R . .
H8B H 0.4393 0.6792 0.0294 0.045 Uiso 1 1 calc R . .
C9 C 0.5870(8) 0.5721(2) 0.0652(2) 0.0366(13) Uani 1 1 d . . .
H9A H 0.7257 0.5373 0.0518 0.044 Uiso 1 1 calc R . .
H9B H 0.4377 0.5379 0.0656 0.044 Uiso 1 1 calc R . .
C10 C 0.6398(8) 0.6034(3) 0.1376(2) 0.0374(13) Uani 1 1 d . . .
H10A H 0.7116 0.5594 0.1658 0.045 Uiso 1 1 calc R . .
H10B H 0.7613 0.6478 0.1361 0.045 Uiso 1 1 calc R . .
C11 C 0.4577(9) 0.6767(3) 0.2350(2) 0.0410(14) Uani 1 1 d . . .
H11A H 0.5747 0.6445 0.2634 0.049 Uiso 1 1 calc R . .
H11B H 0.3018 0.6804 0.2597 0.049 Uiso 1 1 calc R . .
C12 C 0.5619(9) 0.7615(3) 0.2267(2) 0.0409(13) Uani 1 1 d . . .
H12A H 0.6401 0.7791 0.2703 0.049 Uiso 1 1 calc R . .
H12B H 0.6903 0.7604 0.1920 0.049 Uiso 1 1 calc R . .
C13 C 0.3649(8) 0.8218(3) 0.2054(2) 0.0391(13) Uani 1 1 d . . .
H13A H 0.2997 0.8077 0.1594 0.047 Uiso 1 1 calc R . .
H13B H 0.2275 0.8184 0.2373 0.047 Uiso 1 1 calc R . .
C14 C 0.6383(9) 0.9265(3) 0.1503(2) 0.0395(13) Uani 1 1 d . . .
H14A H 0.7982 0.9003 0.1613 0.047 Uiso 1 1 calc R . .
H14B H 0.6654 0.9856 0.1499 0.047 Uiso 1 1 calc R . .
H1O H -0.085(10) 0.993(3) 0.279(3) 0.07(2) Uiso 1 1 d . . .

loop_
_atom_site_aniso_label
_atom_site_aniso_U_11
_atom_site_aniso_U_22
_atom_site_aniso_U_33
_atom_site_aniso_U_23
_atom_site_aniso_U_13
_atom_site_aniso_U_12
F1 0.0379(17) 0.0427(15) 0.0377(17) -0.0011(12) -0.0006(14) -0.0015(12)
O1 0.040(2) 0.045(2) 0.044(2) -0.0060(16) 0.007(2) -0.0037(17)
N1 0.041(3) 0.037(2) 0.034(3) -0.0046(18) 0.005(2) 0.0031(19)
C1 0.027(3) 0.037(3) 0.039(3) 0.003(3) -0.001(3) -0.001(2)
F2 0.064(2) 0.056(2) 0.063(2) 0.0178(15) 0.0056(17) 0.0040(15)
N2 0.038(3) 0.033(2) 0.032(3) 0.0025(18) 0.005(2) -0.0062(18)
C2 0.031(3) 0.035(3) 0.037(4) 0.005(2) 0.000(3) -0.001(2)
F3 0.0491(19) 0.0463(17) 0.055(2) 0.0015(14) 0.0088(15) 0.0040(13)
N3 0.042(3) 0.037(2) 0.036(3) -0.0018(17) 0.005(2) 0.0018(19)
C3 0.035(3) 0.034(3) 0.047(4) 0.004(3) 0.007(3) 0.002(2)
F4 0.0476(18) 0.0530(17) 0.0440(18) 0.0084(13) 0.0056(15) -0.0031(14)
C4 0.040(3) 0.049(3) 0.032(3) 0.009(3) -0.011(3) -0.002(3)
F5 0.064(2) 0.087(2) 0.0410(19) -0.0050(16) 0.0051(16) 0.0099(17)
C5 0.038(3) 0.042(3) 0.034(3) 0.000(2) 0.003(3) 0.000(3)
C6 0.029(3) 0.029(3) 0.030(3) 0.002(2) -0.005(3) -0.002(2)
C7 0.044(3) 0.040(3) 0.035(3) 0.005(2) 0.003(3) 0.006(2)
C8 0.038(3) 0.039(3) 0.035(3) -0.005(2) 0.000(3) -0.002(2)
C9 0.034(3) 0.032(3) 0.044(3) -0.002(2) 0.005(3) 0.002(2)
C10 0.033(3) 0.037(3) 0.042(3) 0.001(2) -0.001(3) 0.006(2)
C11 0.047(3) 0.043(3) 0.033(3) 0.001(2) -0.005(3) -0.001(3)
C12 0.037(3) 0.043(3) 0.042(3) -0.007(2) -0.001(3) -0.001(3)
C13 0.039(3) 0.036(3) 0.042(3) 0.000(2) 0.002(3) -0.006(2)
C14 0.042(3) 0.038(3) 0.039(3) -0.002(2) 0.002(3) 0.000(2)

loop_
_atom_type_symbol
_atom_type_description
_atom_type_scat_dispersion_real
_atom_type_scat_dispersion_imag
_atom_type_scat_source
C C 0.0033 0.0016 'International Tables Vol C Tables 4.2.6.8 and 6.1.1.4'
H H 0.0000 0.0000 'International Tables Vol C Tables 4.2.6.8 and 6.1.1.4'
N N 0.0061 0.0033 'International Tables Vol C Tables 4.2.6.8 and 6.1.1.4'
F F 0.0171 0.0103 'International Tables Vol C Tables 4.2.6.8 and 6.1.1.4'
O O 0.0106 0.0060 'International Tables Vol C Tables 4.2.6.8 and 6.1.1.4'

loop_
_geom_angle_atom_site_label_1
_geom_angle_atom_site_label_2
_geom_angle_atom_site_label_3
_geom_angle
_geom_angle_site_symmetry_1
_geom_angle_site_symmetry_3
_geom_angle_publ_flag
C7 N1 C8 113.2(3) . . ?
C6 C1 C2 120.5(4) . . ?
C10 N2 C11 112.9(4) . . ?
C3 C2 C1 118.8(5) . . ?
C3 C2 C14 122.7(4) . . ?
C1 C2 C14 118.4(4) . . ?
C14 N3 C13 116.6(3) . . ?
C4 C3 C2 120.8(4) . . ?
C3 C4 C5 119.9(5) . . ?
C6 C5 C4 120.3(5) . . ?
C1 C6 C5 119.6(4) . . ?
C1 C6 C7 120.4(4) . . ?
C5 C6 C7 120.0(4) . . ?
N1 C7 C6 111.6(3) . . ?
N1 C8 C9 112.3(4) . . ?
C8 C9 C10 115.0(4) . . ?
N2 C10 C9 111.0(4) . . ?
N2 C11 C12 113.9(4) . . ?
C13 C12 C11 112.0(4) . . ?
N3 C13 C12 111.9(4) . . ?
N3 C14 C2 112.9(4) . . ?

loop_
_geom_bond_atom_site_label_1
_geom_bond_atom_site_label_2
_geom_bond_distance
_geom_bond_site_symmetry_2
_geom_bond_publ_flag
N1 C7 1.494(5) . ?
N1 C8 1.503(5) . ?
C1 C6 1.386(6) . ?
C1 C2 1.410(5) . ?
N2 C10 1.496(5) . ?
N2 C11 1.499(5) . ?
C2 C3 1.387(6) . ?
C2 C14 1.506(6) . ?
N3 C14 1.495(5) . ?
N3 C13 1.497(5) . ?
C3 C4 1.378(6) . ?
C4 C5 1.396(6) . ?
C5 C6 1.386(6) . ?
C6 C7 1.519(5) . ?
C8 C9 1.513(6) . ?
C9 C10 1.534(6) . ?
C11 C12 1.525(6) . ?
C12 C13 1.514(6) . ?

loop_
_geom_hbond_atom_site_label_D
_geom_hbond_atom_site_label_H
_geom_hbond_atom_site_label_A
_geom_hbond_distance_DH
_geom_hbond_distance_HA
_geom_hbond_distance_DA
_geom_hbond_angle_DHA
_geom_hbond_site_symmetry_A
N1 H1A F1 0.92 1.72 2.627(4) 166.4 1_655
N1 H1B F4 0.92 1.76 2.653(4) 162.9 4_675
F3 H1F F2 1.17 1.19 2.327(4) 161.5 .
N2 H2A O1 0.92 1.93 2.809(4) 159.6 2_545
N2 H2B F1 0.92 1.69 2.570(4) 158.8 .
N3 H3A F3 0.92 1.69 2.601(4) 168.4 .
N3 H3B O1 0.92 2.04 2.842(5) 145.6 1_655
N3 H3B F5 0.92 2.34 2.940(4) 122.2 .
F4 H2F F5 1.04(8) 1.31(8) 2.323(3) 163(7) .

loop_
_geom_torsion_atom_site_label_1
_geom_torsion_atom_site_label_2
_geom_torsion_atom_site_label_3
_geom_torsion_atom_site_label_4
_geom_torsion
_geom_torsion_site_symmetry_1
_geom_torsion_site_symmetry_2
_geom_torsion_site_symmetry_3
_geom_torsion_site_symmetry_4
_geom_torsion_publ_flag
C6 C1 C2 C3 -1.1(6) . . . . ?
C6 C1 C2 C14 179.5(4) . . . . ?
C1 C2 C3 C4 1.0(6) . . . . ?
C14 C2 C3 C4 -179.6(4) . . . . ?
C2 C3 C4 C5 -0.6(6) . . . . ?
C3 C4 C5 C6 0.2(6) . . . . ?
C2 C1 C6 C5 0.7(6) . . . . ?
C2 C1 C6 C7 -177.1(3) . . . . ?
C4 C5 C6 C1 -0.2(6) . . . . ?
C4 C5 C6 C7 177.6(4) . . . . ?
C8 N1 C7 C6 61.4(5) . . . . ?
C1 C6 C7 N1 52.2(5) . . . . ?
C5 C6 C7 N1 -125.6(4) . . . . ?
C7 N1 C8 C9 -171.4(4) . . . . ?
N1 C8 C9 C10 75.9(4) . . . . ?
C11 N2 C10 C9 -170.6(3) . . . . ?
C8 C9 C10 N2 76.6(5) . . . . ?
C10 N2 C11 C12 75.2(5) . . . . ?
N2 C11 C12 C13 77.8(5) . . . . ?
C14 N3 C13 C12 69.7(5) . . . . ?
C11 C12 C13 N3 173.6(3) . . . . ?
C13 N3 C14 C2 48.6(5) . . . . ?
C3 C2 C14 N3 64.2(5) . . . . ?
C1 C2 C14 N3 -116.5(4) . . . . ?
